data_7232068
loop_
_publ_author_name
'Ying, Jun'
'Chen, Ya-Guang'
'Wang, Xiu-Yan'

_publ_section_title
;
 A series of 0D to 3D Anderson-type polyoxometalate-based compounds
 obtained under ambient and hydrothermal conditions
;
_journal_issue 7
_journal_name_full CrystEngComm
_journal_page_first 1168
_journal_paper_doi 10.1039/C8CE01971A
_journal_volume 21
_journal_year 2019
_chemical_formula_moiety 'C12 H24 Cr Cu Mo6 N12 O25, 5(H2 O), O'
_chemical_formula_sum 'C12 H34 Cr Cu Mo6 N12 O31'
_chemical_formula_weight 1533.69
_space_group_crystal_system monoclinic
_space_group_IT_number 14
_space_group_name_Hall '-P 2yn'
_space_group_name_H-M_alt 'P 1 21/n 1'
_symmetry_space_group_name_Hall '-P 2yn'
_symmetry_space_group_name_H-M 'P 1 21/n 1'
_atom_sites_solution_hydrogens mixed
_audit_creation_date 2018-12-16
_audit_creation_method
;
Olex2 1.2
(compiled 2018.05.29 svn.r3508 for OlexSys, GUI svn.r5506)
;
_audit_update_record
;
2018-12-18 deposited with the CCDC.
2019-01-09 downloaded from the CCDC.
;
_cell_angle_alpha 90
_cell_angle_beta 96.2050(10)
_cell_angle_gamma 90
_cell_formula_units_Z 4
_cell_length_a 8.2068(5)
_cell_length_b 21.0385(13)
_cell_length_c 24.5141(15)
_cell_measurement_reflns_used 3101
_cell_measurement_temperature 296(2)
_cell_measurement_theta_max 25.822
_cell_measurement_theta_min 2.558
_cell_volume 4207.8(4)
_computing_cell_refinement 'SAINT v8.34A (Bruker, 2013)'
_computing_data_reduction 'SAINT v8.34A (Bruker, 2013)'
_computing_molecular_graphics 'Olex2 (Dolomanov et al., 2009)'
_computing_publication_material 'Olex2 (Dolomanov et al., 2009)'
_computing_structure_refinement 'ShelXL (Sheldrick, 2015)'
_computing_structure_solution 'SHELXS-97 (Sheldrick, 1990)'
_diffrn_ambient_temperature 296.15
_diffrn_measured_fraction_theta_full 1.000
_diffrn_measured_fraction_theta_max 0.999
_diffrn_measurement_device_type 'Bruker D8 Venture'
_diffrn_measurement_method 'phi and omega scans'
_diffrn_radiation_monochromator graphite
_diffrn_radiation_type MoK\a
_diffrn_radiation_wavelength 0.71073
_diffrn_reflns_av_R_equivalents 0.0645
_diffrn_reflns_av_unetI/netI 0.0748
_diffrn_reflns_Laue_measured_fraction_full 1.000
_diffrn_reflns_Laue_measured_fraction_max 0.999
_diffrn_reflns_limit_h_max 10
_diffrn_reflns_limit_h_min -10
_diffrn_reflns_limit_k_max 26
_diffrn_reflns_limit_k_min -27
_diffrn_reflns_limit_l_max 18
_diffrn_reflns_limit_l_min -31
_diffrn_reflns_number 29130
_diffrn_reflns_point_group_measured_fraction_full 1.000
_diffrn_reflns_point_group_measured_fraction_max 0.999
_diffrn_reflns_theta_full 25.242
_diffrn_reflns_theta_max 27.428
_diffrn_reflns_theta_min 1.279
_exptl_absorpt_coefficient_mu 2.582
_exptl_absorpt_correction_T_max 0.773
_exptl_absorpt_correction_T_min 0.655
_exptl_absorpt_correction_type multi-scan
_exptl_absorpt_process_details SADABS
_exptl_crystal_colour colourless
_exptl_crystal_colour_primary colourless
_exptl_crystal_density_diffrn 2.421
_exptl_crystal_density_method 'not measured'
_exptl_crystal_description block
_exptl_crystal_F_000 2972
_exptl_crystal_size_max 0.18
_exptl_crystal_size_mid 0.14
_exptl_crystal_size_min 0.1
_refine_diff_density_max 0.890
_refine_diff_density_min -0.822
_refine_diff_density_rms 0.152
_refine_ls_extinction_method none
_refine_ls_goodness_of_fit_ref 0.988
_refine_ls_hydrogen_treatment mixed
_refine_ls_matrix_type full
_refine_ls_number_parameters 608
_refine_ls_number_reflns 9606
_refine_ls_number_restraints 6
_refine_ls_restrained_S_all 0.988
_refine_ls_R_factor_all 0.0864
_refine_ls_R_factor_gt 0.0440
_refine_ls_shift/su_max 0.001
_refine_ls_shift/su_mean 0.000
_refine_ls_structure_factor_coef Fsqd
_refine_ls_weighting_details 'w=1/[\s^2^(Fo^2^)+(0.0354P)^2^] where P=(Fo^2^+2Fc^2^)/3'
_refine_ls_weighting_scheme calc
_refine_ls_wR_factor_gt 0.0818
_refine_ls_wR_factor_ref 0.0960
_reflns_Friedel_coverage 0.000
_reflns_number_gt 6185
_reflns_number_total 9606
_reflns_threshold_expression 'I > 2\s(I)'
_cod_data_source_file c8ce01971a2.cif
_cod_data_source_block y
_cod_depositor_comments 'Adding full bibliography for 7232067--7232073.cif.'
_cod_database_code 7232068
_shelx_shelxl_version_number 2018/3
_shelx_space_group_comment
;
The symmetry employed for this shelxl refinement is uniquely defined
by the following loop, which should always be used as a source of
symmetry information in preference to the above space-group names.
They are only intended as comments.
;
_olex2_refinement_description
;
1. Fixed Uiso
 At 1.2 times of:
  All C(H) groups, All C(H,H) groups
 At 1.5 times of:
  All O(H) groups, All O(H,H) groups
2. Restrained distances
 O22-H22 = O17-H17 = O10-H10 = O23-H23 = O16-H16 = O20-H20
 0.85 with sigma of 0.02
3. Others
 Fixed Sof: O7W(0.5) O7WA(0.5) O6W(0.5) H6WA(0.5) H6WB(0.5) O26(0.5) H26A(0.5)
 H26B(0.5)
4.a Riding coordinates:
 O5W(H5WA,H5WB), O3W(H3WA,H3WB), O4W(H4WA,H4WB), O6W(H6WA,H6WB), O26(H26A,H26B)
4.b Free rotating group:
 O2W(H2WA,H2WB)
4.c Rotating group:
 O1W(H1WA,H1WB)
4.d Secondary CH2 refined with riding coordinates:
 C3(H3A,H3B), C4(H4A,H4B), C9(H9A,H9B), C10(H10A,H10B)
4.e Aromatic/amide H refined with riding coordinates:
 C1(H1), C2(H2), C5(H5), C6(H6), C7(H7), C8(H8), C11(H11), C12(H12)
;
_olex2_submission_special_instructions 'No special instructions were received'

loop_
_space_group_symop_operation_xyz
'x, y, z'
'-x+1/2, y+1/2, -z+1/2'
'-x, -y, -z'
'x-1/2, -y-1/2, z-1/2'

loop_
_atom_site_label
_atom_site_type_symbol
_atom_site_fract_x
_atom_site_fract_y
_atom_site_fract_z
_atom_site_U_iso_or_equiv
_atom_site_adp_type
_atom_site_occupancy
_atom_site_site_symmetry_order
_atom_site_calc_flag
_atom_site_refinement_flags_posn
_atom_site_refinement_flags_occupancy
_atom_site_disorder_assembly
_atom_site_disorder_group
Mo1 Mo 0.70711(6) 0.63115(3) 0.66399(2) 0.02674(14) Uani 1 1 d . . . .
Mo2 Mo 0.80806(6) 0.71139(3) 0.78008(2) 0.02767(13) Uani 1 1 d . . . .
Mo3 Mo 0.59975(6) 0.68769(3) 0.88773(2) 0.02819(14) Uani 1 1 d . . . .
Mo4 Mo 0.18620(6) 0.50369(2) 0.76835(2) 0.02456(13) Uani 1 1 d . . . .
Mo5 Mo 0.29396(6) 0.58283(2) 0.88243(2) 0.02286(12) Uani 1 1 d . . . .
Mo6 Mo 0.39693(6) 0.53106(3) 0.65491(2) 0.03018(14) Uani 1 1 d . . . .
Cu1 Cu 0.63484(8) 0.71372(3) 0.50468(3) 0.02595(18) Uani 1 1 d . . . .
Cr1 Cr 0.49512(10) 0.60784(4) 0.77232(4) 0.0192(2) Uani 1 1 d . . . .
O1 O 0.5846(5) 0.7668(2) 0.8978(2) 0.0540(14) Uani 1 1 d . . . .
O1W O 0.6030(5) 0.7661(2) 0.41988(19) 0.0450(12) Uani 1 1 d . . . .
H1WA H 0.507540 0.783390 0.415062 0.067 Uiso 1 1 d GR . . .
H1WB H 0.601718 0.738952 0.393653 0.067 Uiso 1 1 d GR . . .
O2 O 0.3867(5) 0.4513(2) 0.64478(19) 0.0465(13) Uani 1 1 d . . . .
O3 O 0.3147(5) 0.5648(3) 0.59576(18) 0.0521(14) Uani 1 1 d . . . .
O4 O 0.0912(5) 0.5937(2) 0.88724(18) 0.0366(11) Uani 1 1 d . . . .
O5 O 0.8005(5) 0.7910(2) 0.7889(2) 0.0443(12) Uani 1 1 d . . . .
O5W O 0.6468(8) 0.4261(3) 0.7843(3) 0.107(3) Uani 1 1 d . . . .
H5WA H 0.624470 0.390297 0.798767 0.161 Uiso 1 1 d R . . .
H5WB H 0.709230 0.441317 0.812317 0.161 Uiso 1 1 d R . . .
O6 O 0.6719(5) 0.6567(2) 0.94958(17) 0.0488(13) Uani 1 1 d . . . .
O7 O 0.7197(5) 0.70965(19) 0.70365(16) 0.0289(10) Uani 1 1 d . . . .
O8 O 0.6396(5) 0.6600(2) 0.60065(17) 0.0369(11) Uani 1 1 d . . . .
O9 O 0.1906(5) 0.4254(2) 0.75303(19) 0.0395(11) Uani 1 1 d . . . .
O10 O 0.5447(4) 0.58871(18) 0.85074(15) 0.0217(9) Uani 1 1 d D . . .
H10 H 0.618(5) 0.562(2) 0.859(2) 0.033 Uiso 1 1 d DR . . .
O11 O 1.0089(5) 0.6940(2) 0.77418(17) 0.0360(11) Uani 1 1 d . . . .
O12 O 0.9113(5) 0.6139(2) 0.66131(17) 0.0379(11) Uani 1 1 d . . . .
O13 O 0.3703(5) 0.5534(2) 0.94469(16) 0.0341(10) Uani 1 1 d . . . .
O14 O 0.6254(4) 0.54493(19) 0.65687(15) 0.0274(9) Uani 1 1 d . . . .
O15 O 0.3643(4) 0.66920(18) 0.88822(17) 0.0274(10) Uani 1 1 d . . . .
O16 O 0.5393(4) 0.69611(18) 0.79491(16) 0.0239(9) Uani 1 1 d D . . .
H16 H 0.476(6) 0.725(2) 0.780(2) 0.036 Uiso 1 1 d DR . . .
O17 O 0.7258(4) 0.60869(18) 0.75636(16) 0.0229(9) Uani 1 1 d D . . .
H17 H 0.782(6) 0.5766(18) 0.766(2) 0.034 Uiso 1 1 d DR . . .
O18 O 0.2807(5) 0.50261(18) 0.84163(16) 0.0269(9) Uani 1 1 d . . . .
O19 O -0.0154(5) 0.52207(19) 0.77289(17) 0.0328(10) Uani 1 1 d . . . .
O20 O 0.4482(4) 0.62765(19) 0.69387(16) 0.0247(9) Uani 1 1 d D . . .
H20 H 0.380(6) 0.658(2) 0.689(3) 0.037 Uiso 1 1 d DR . . .
O21 O 0.8021(4) 0.6823(2) 0.85424(16) 0.0318(10) Uani 1 1 d . . . .
O22 O 0.4439(4) 0.51944(18) 0.74760(15) 0.0224(9) Uani 1 1 d D . . .
H22 H 0.507(6) 0.493(2) 0.764(2) 0.034 Uiso 1 1 d DR . . .
O23 O 0.2655(4) 0.60629(19) 0.78977(16) 0.0232(9) Uani 1 1 d D . . .
H23 H 0.194(5) 0.633(2) 0.781(2) 0.035 Uiso 1 1 d DR . . .
O24 O 0.1801(5) 0.5397(2) 0.69050(15) 0.0304(10) Uani 1 1 d . . . .
N1 N -0.1722(6) 0.6637(2) 0.4861(2) 0.0280(12) Uani 1 1 d . . . .
N2 N 0.0346(7) 0.5957(3) 0.4976(3) 0.0567(18) Uani 1 1 d . . . .
N3 N -0.0341(6) 0.5944(3) 0.4453(2) 0.0368(14) Uani 1 1 d . . . .
N4 N 0.3072(5) 0.5933(2) 0.4187(2) 0.0264(12) Uani 1 1 d . . . .
N5 N 0.3768(6) 0.5488(2) 0.4541(2) 0.0314(12) Uani 1 1 d . . . .
N6 N 0.4918(5) 0.6440(2) 0.4716(2) 0.0260(11) Uani 1 1 d . . . .
N7 N 0.7803(6) 0.7796(2) 0.5458(2) 0.0257(11) Uani 1 1 d . . . .
N8 N 0.8871(6) 0.8437(3) 0.6130(2) 0.0379(14) Uani 1 1 d . . . .
N9 N 0.9476(5) 0.8578(2) 0.5650(2) 0.0266(11) Uani 1 1 d . . . .
N10 N 1.4403(6) 0.7580(2) 0.5301(2) 0.0282(12) Uani 1 1 d . . . .
N11 N 1.2296(7) 0.7688(2) 0.5792(2) 0.0392(14) Uani 1 1 d . . . .
N12 N 1.2984(6) 0.8263(2) 0.5701(2) 0.0270(12) Uani 1 1 d . . . .
C1 C -0.0507(8) 0.6381(4) 0.5217(3) 0.0463(19) Uani 1 1 d . . . .
H1 H -0.030683 0.649302 0.558495 0.056 Uiso 1 1 calc R . . .
C2 C -0.1542(7) 0.6357(3) 0.4391(3) 0.0351(16) Uani 1 1 d . . . .
H2 H -0.217779 0.644018 0.406084 0.042 Uiso 1 1 calc R . . .
C3 C 0.0260(7) 0.5525(3) 0.4049(3) 0.0411(18) Uani 1 1 d . . . .
H3A H -0.063131 0.543839 0.376616 0.049 Uiso 1 1 calc R . . .
H3B H 0.057644 0.512475 0.422617 0.049 Uiso 1 1 calc R . . .
C4 C 0.1699(7) 0.5778(3) 0.3779(3) 0.0373(17) Uani 1 1 d . . . .
H4A H 0.204289 0.546152 0.352767 0.045 Uiso 1 1 calc R . . .
H4B H 0.136616 0.615567 0.356932 0.045 Uiso 1 1 calc R . . .
C5 C 0.3767(7) 0.6489(3) 0.4295(3) 0.0298(15) Uani 1 1 d . . . .
H5 H 0.349121 0.686268 0.410407 0.036 Uiso 1 1 calc R . . .
C6 C 0.4862(7) 0.5818(3) 0.4851(3) 0.0301(15) Uani 1 1 d . . . .
H6 H 0.554040 0.563937 0.513906 0.036 Uiso 1 1 calc R . . .
C7 C 0.7854(8) 0.7969(3) 0.6000(3) 0.0340(16) Uani 1 1 d . . . .
H7 H 0.723260 0.777485 0.624836 0.041 Uiso 1 1 calc R . . .
C8 C 0.8840(7) 0.8189(3) 0.5258(2) 0.0251(13) Uani 1 1 d . . . .
H8 H 0.908603 0.819307 0.489610 0.030 Uiso 1 1 calc R . . .
C9 C 1.0750(7) 0.9057(3) 0.5626(3) 0.0323(15) Uani 1 1 d . . . .
H9A H 1.040501 0.944983 0.578570 0.039 Uiso 1 1 calc R . . .
H9B H 1.090505 0.913919 0.524601 0.039 Uiso 1 1 calc R . . .
C10 C 1.2363(7) 0.8840(3) 0.5934(3) 0.0346(16) Uani 1 1 d . . . .
H10A H 1.316928 0.917624 0.592269 0.042 Uiso 1 1 calc R . . .
H10B H 1.220816 0.876478 0.631485 0.042 Uiso 1 1 calc R . . .
C11 C 1.3196(7) 0.7294(3) 0.5540(3) 0.0344(16) Uani 1 1 d . . . .
H11 H 1.301828 0.685794 0.552718 0.041 Uiso 1 1 calc R . . .
C12 C 1.4221(7) 0.8191(3) 0.5413(3) 0.0315(15) Uani 1 1 d . . . .
H12 H 1.487414 0.851838 0.530333 0.038 Uiso 1 1 calc R . . .
O2W O 0.3009(6) 0.9893(3) 0.3750(2) 0.0612(16) Uani 1 1 d . . . .
H2WA H 0.392499 0.981330 0.363216 0.092 Uiso 1 1 d G . . .
H2WB H 0.325231 0.999362 0.408336 0.092 Uiso 1 1 d G . . .
O3W O 0.6210(6) 0.9571(3) 0.5224(2) 0.0624(15) Uani 1 1 d . . . .
H3WA H 0.701268 0.952514 0.503583 0.094 Uiso 1 1 d R . . .
H3WB H 0.513428 0.948164 0.502113 0.094 Uiso 1 1 d R . . .
O4W O 0.1921(6) 0.7070(3) 0.6777(2) 0.084(2) Uani 1 1 d . . . .
H4WA H 0.167095 0.736584 0.654530 0.126 Uiso 1 1 d R . . .
H4WB H 0.115475 0.707674 0.698360 0.126 Uiso 1 1 d R . . .
O7W O 0.8368(17) 0.7199(7) 0.2518(7) 0.072(5) Uani 0.5 1 d . P A 1
O7WA O 0.7957(17) 0.7083(7) 0.2850(8) 0.084(6) Uani 0.5 1 d . P B 2
O6W O 0.5538(14) 0.8477(6) 0.6936(5) 0.100(5) Uani 0.5 1 d . P . .
H6WA H 0.483551 0.872564 0.709158 0.151 Uiso 0.5 1 d R P . .
H6WB H 0.524471 0.817204 0.715008 0.151 Uiso 0.5 1 d R P . .
O26 O 0.6341(18) 0.6695(6) 0.3181(6) 0.108(5) Uani 0.5 1 d . P C 1
H26A H 0.579840 0.635142 0.313396 0.161 Uiso 0.5 1 d R P C 1
H26B H 0.716920 0.667882 0.300096 0.161 Uiso 0.5 1 d R P C 1

loop_
_atom_site_aniso_label
_atom_site_aniso_U_11
_atom_site_aniso_U_22
_atom_site_aniso_U_33
_atom_site_aniso_U_23
_atom_site_aniso_U_13
_atom_site_aniso_U_12
Mo1 0.0183(3) 0.0429(3) 0.0194(3) 0.0064(3) 0.0041(2) 0.0009(2)
Mo2 0.0184(3) 0.0370(3) 0.0282(3) 0.0008(3) 0.0053(2) -0.0033(2)
Mo3 0.0232(3) 0.0384(3) 0.0240(3) -0.0080(3) 0.0068(2) -0.0065(2)
Mo4 0.0213(3) 0.0270(3) 0.0259(3) -0.0009(2) 0.0049(2) -0.0028(2)
Mo5 0.0211(3) 0.0273(3) 0.0210(3) 0.0014(2) 0.0063(2) -0.0003(2)
Mo6 0.0242(3) 0.0476(4) 0.0191(3) -0.0066(3) 0.0037(2) -0.0033(3)
Cu1 0.0191(4) 0.0257(4) 0.0332(4) -0.0069(4) 0.0034(3) -0.0025(3)
Cr1 0.0151(4) 0.0270(5) 0.0154(5) 0.0009(4) 0.0013(4) -0.0003(4)
O1 0.042(3) 0.043(3) 0.081(4) -0.023(3) 0.023(3) -0.015(2)
O1W 0.036(3) 0.048(3) 0.051(3) 0.016(3) 0.002(2) -0.004(2)
O2 0.045(3) 0.054(3) 0.044(3) -0.017(3) 0.018(2) -0.012(2)
O3 0.043(3) 0.087(4) 0.026(3) 0.003(3) 0.001(2) -0.002(3)
O4 0.028(2) 0.040(3) 0.044(3) -0.001(2) 0.016(2) 0.002(2)
O5 0.037(3) 0.040(3) 0.056(3) -0.004(3) 0.005(2) -0.007(2)
O5W 0.097(5) 0.100(5) 0.128(6) 0.053(5) 0.032(5) 0.053(4)
O6 0.036(3) 0.085(4) 0.024(2) -0.009(3) -0.004(2) -0.013(3)
O7 0.026(2) 0.033(2) 0.027(2) 0.007(2) 0.0026(18) -0.0020(19)
O8 0.028(2) 0.058(3) 0.024(2) 0.007(2) -0.0022(19) -0.004(2)
O9 0.041(3) 0.031(3) 0.047(3) -0.009(2) 0.007(2) -0.005(2)
O10 0.0155(19) 0.030(2) 0.020(2) 0.0044(19) 0.0017(17) 0.0025(17)
O11 0.021(2) 0.054(3) 0.034(3) 0.003(2) 0.0054(19) -0.004(2)
O12 0.027(2) 0.059(3) 0.028(2) 0.001(2) 0.0051(19) 0.003(2)
O13 0.040(3) 0.038(3) 0.023(2) 0.007(2) 0.001(2) 0.001(2)
O14 0.022(2) 0.039(2) 0.022(2) -0.005(2) 0.0039(18) 0.0022(19)
O15 0.020(2) 0.027(2) 0.036(2) -0.004(2) 0.0092(18) 0.0025(17)
O16 0.014(2) 0.031(2) 0.026(2) 0.002(2) -0.0024(17) -0.0015(17)
O17 0.017(2) 0.027(2) 0.025(2) 0.0037(19) 0.0063(17) 0.0050(17)
O18 0.029(2) 0.029(2) 0.023(2) 0.0066(19) 0.0039(18) -0.0026(18)
O19 0.026(2) 0.039(3) 0.034(3) 0.001(2) 0.005(2) 0.0012(19)
O20 0.019(2) 0.035(3) 0.020(2) 0.006(2) 0.0006(17) 0.0053(18)
O21 0.016(2) 0.054(3) 0.025(2) -0.004(2) 0.0013(18) -0.0019(19)
O22 0.021(2) 0.029(2) 0.017(2) 0.0007(18) 0.0034(17) 0.0001(17)
O23 0.019(2) 0.027(2) 0.024(2) 0.0032(19) 0.0026(18) 0.0048(17)
O24 0.027(2) 0.045(3) 0.018(2) -0.001(2) 0.0023(18) 0.000(2)
N1 0.022(3) 0.033(3) 0.029(3) -0.012(2) -0.001(2) -0.001(2)
N2 0.047(4) 0.074(5) 0.047(4) -0.010(4) -0.006(3) 0.023(3)
N3 0.021(3) 0.042(3) 0.046(4) -0.015(3) -0.003(3) 0.000(2)
N4 0.020(2) 0.023(3) 0.037(3) -0.007(2) 0.003(2) -0.002(2)
N5 0.036(3) 0.025(3) 0.033(3) 0.000(3) 0.000(2) -0.001(2)
N6 0.020(3) 0.024(3) 0.033(3) -0.003(2) 0.002(2) 0.001(2)
N7 0.027(3) 0.024(3) 0.026(3) -0.004(2) 0.005(2) -0.002(2)
N8 0.042(3) 0.040(3) 0.032(3) -0.006(3) 0.007(3) -0.007(3)
N9 0.021(3) 0.030(3) 0.028(3) -0.004(2) 0.003(2) -0.005(2)
N10 0.023(3) 0.024(3) 0.038(3) -0.006(2) 0.005(2) 0.000(2)
N11 0.041(3) 0.029(3) 0.050(4) -0.001(3) 0.018(3) -0.002(3)
N12 0.023(3) 0.025(3) 0.033(3) -0.005(2) 0.003(2) -0.005(2)
C1 0.032(4) 0.075(5) 0.030(4) -0.011(4) -0.004(3) 0.018(4)
C2 0.028(3) 0.043(4) 0.033(4) -0.007(3) -0.002(3) 0.006(3)
C3 0.028(3) 0.038(4) 0.057(5) -0.028(4) 0.004(3) -0.006(3)
C4 0.030(3) 0.043(4) 0.037(4) -0.019(3) -0.005(3) 0.008(3)
C5 0.029(3) 0.024(3) 0.036(4) 0.002(3) 0.002(3) 0.008(3)
C6 0.033(3) 0.023(3) 0.033(4) 0.003(3) -0.002(3) 0.000(3)
C7 0.041(4) 0.038(4) 0.024(3) -0.004(3) 0.008(3) -0.009(3)
C8 0.023(3) 0.027(3) 0.026(3) -0.002(3) 0.006(3) -0.006(3)
C9 0.031(3) 0.025(3) 0.042(4) -0.006(3) 0.003(3) -0.011(3)
C10 0.030(3) 0.038(4) 0.035(4) -0.015(3) 0.001(3) 0.001(3)
C11 0.033(4) 0.027(3) 0.044(4) -0.006(3) 0.007(3) -0.004(3)
C12 0.025(3) 0.034(4) 0.036(4) -0.002(3) 0.002(3) -0.007(3)
O2W 0.043(3) 0.092(4) 0.048(3) -0.035(3) 0.005(3) -0.013(3)
O3W 0.055(3) 0.083(4) 0.051(3) -0.007(3) 0.012(3) 0.007(3)
O4W 0.061(4) 0.116(5) 0.081(4) 0.054(4) 0.037(3) 0.039(4)
O7W 0.052(9) 0.054(9) 0.109(13) -0.012(9) 0.009(8) -0.032(6)
O7WA 0.051(9) 0.038(8) 0.163(18) -0.011(10) 0.021(10) -0.011(6)
O6W 0.087(9) 0.120(11) 0.103(11) 0.052(9) 0.051(8) 0.063(8)
O26 0.137(13) 0.051(8) 0.132(13) 0.009(9) 0.007(11) 0.021(8)

loop_
_atom_type_symbol
_atom_type_description
_atom_type_scat_dispersion_real
_atom_type_scat_dispersion_imag
_atom_type_scat_source
C C 0.0033 0.0016 'International Tables Vol C Tables 4.2.6.8 and 6.1.1.4'
H H 0.0000 0.0000 'International Tables Vol C Tables 4.2.6.8 and 6.1.1.4'
Cr Cr 0.3209 0.6236 'International Tables Vol C Tables 4.2.6.8 and 6.1.1.4'
Cu Cu 0.3201 1.2651 'International Tables Vol C Tables 4.2.6.8 and 6.1.1.4'
Mo Mo -1.6832 0.6857 'International Tables Vol C Tables 4.2.6.8 and 6.1.1.4'
N N 0.0061 0.0033 'International Tables Vol C Tables 4.2.6.8 and 6.1.1.4'
O O 0.0106 0.0060 'International Tables Vol C Tables 4.2.6.8 and 6.1.1.4'

loop_
_geom_angle_atom_site_label_1
_geom_angle_atom_site_label_2
_geom_angle_atom_site_label_3
_geom_angle
_geom_angle_site_symmetry_1
_geom_angle_site_symmetry_3
O7 Mo1 O14 148.65(16) . .
O7 Mo1 O17 71.53(15) . .
O7 Mo1 O20 82.42(15) . .
O8 Mo1 O7 98.63(19) . .
O8 Mo1 O12 105.2(2) . .
O8 Mo1 O14 100.17(19) . .
O8 Mo1 O17 161.91(17) . .
O8 Mo1 O20 94.62(17) . .
O12 Mo1 O7 101.67(19) . .
O12 Mo1 O14 97.33(19) . .
O12 Mo1 O17 91.87(17) . .
O12 Mo1 O20 158.78(18) . .
O14 Mo1 O17 83.22(15) . .
O14 Mo1 O20 71.27(15) . .
O17 Mo1 O20 69.47(13) . .
O5 Mo2 O7 97.3(2) . .
O5 Mo2 O11 105.8(2) . .
O5 Mo2 O16 93.97(18) . .
O5 Mo2 O17 160.28(17) . .
O5 Mo2 O21 100.9(2) . .
O7 Mo2 O16 83.38(15) . .
O7 Mo2 O17 70.79(15) . .
O11 Mo2 O7 100.24(18) . .
O11 Mo2 O16 159.16(18) . .
O11 Mo2 O17 92.08(17) . .
O11 Mo2 O21 97.76(18) . .
O16 Mo2 O17 69.55(13) . .
O21 Mo2 O7 149.74(17) . .
O21 Mo2 O16 71.51(15) . .
O21 Mo2 O17 84.49(16) . .
O1 Mo3 O6 105.8(3) . .
O1 Mo3 O10 159.5(2) . .
O1 Mo3 O15 96.06(19) . .
O1 Mo3 O16 93.3(2) . .
O1 Mo3 O21 101.6(2) . .
O6 Mo3 O10 92.24(19) . .
O6 Mo3 O15 99.58(19) . .
O6 Mo3 O16 159.6(2) . .
O6 Mo3 O21 97.11(19) . .
O15 Mo3 O10 70.89(14) . .
O15 Mo3 O16 85.06(15) . .
O16 Mo3 O10 70.39(14) . .
O21 Mo3 O10 85.43(15) . .
O21 Mo3 O15 151.38(17) . .
O21 Mo3 O16 71.66(15) . .
O9 Mo4 O18 100.6(2) . .
O9 Mo4 O19 106.1(2) . .
O9 Mo4 O22 92.88(18) . .
O9 Mo4 O23 162.41(17) . .
O9 Mo4 O24 98.76(19) . .
O18 Mo4 O22 85.25(15) . .
O18 Mo4 O23 73.46(15) . .
O18 Mo4 O24 149.46(16) . .
O19 Mo4 O18 104.01(18) . .
O19 Mo4 O22 156.60(17) . .
O19 Mo4 O23 91.43(17) . .
O19 Mo4 O24 92.90(18) . .
O22 Mo4 O23 70.35(13) . .
O24 Mo4 O22 70.37(14) . .
O24 Mo4 O23 80.99(15) . .
O4 Mo5 O10 160.82(18) . .
O4 Mo5 O13 104.8(2) . .
O4 Mo5 O15 99.06(18) . .
O4 Mo5 O18 98.68(18) . .
O4 Mo5 O23 92.52(17) . .
O10 Mo5 O23 69.66(13) . .
O13 Mo5 O10 93.84(17) . .
O13 Mo5 O15 101.57(19) . .
O13 Mo5 O18 98.01(18) . .
O13 Mo5 O23 161.24(17) . .
O15 Mo5 O10 72.34(15) . .
O15 Mo5 O18 149.16(16) . .
O15 Mo5 O23 82.37(16) . .
O18 Mo5 O10 82.83(15) . .
O18 Mo5 O23 71.83(15) . .
O2 Mo6 O14 100.9(2) . .
O2 Mo6 O20 162.30(19) . .
O2 Mo6 O22 92.31(19) . .
O2 Mo6 O24 96.72(19) . .
O3 Mo6 O2 106.3(2) . .
O3 Mo6 O14 105.05(19) . .
O3 Mo6 O20 91.4(2) . .
O3 Mo6 O22 155.69(19) . .
O3 Mo6 O24 92.48(19) . .
O14 Mo6 O20 73.30(15) . .
O14 Mo6 O22 86.03(15) . .
O14 Mo6 O24 150.32(16) . .
O20 Mo6 O22 70.83(14) . .
O24 Mo6 O20 82.68(15) . .
O24 Mo6 O22 69.49(14) . .
O1W Cu1 O8 173.92(15) . .
N1 Cu1 O1W 93.52(19) 1_655 .
N1 Cu1 O8 92.41(18) 1_655 .
N1 Cu1 N6 88.08(19) 1_655 .
N1 Cu1 N7 92.01(19) 1_655 .
N1 Cu1 N10 174.0(2) 1_655 1_455
N6 Cu1 O1W 88.94(18) . .
N6 Cu1 O8 89.92(17) . .
N6 Cu1 N7 174.0(2) . .
N6 Cu1 N10 90.83(19) . 1_455
N7 Cu1 O1W 97.07(18) . .
N7 Cu1 O8 84.05(17) . .
N10 Cu1 O1W 92.37(19) 1_455 .
N10 Cu1 O8 81.68(18) 1_455 .
N10 Cu1 N7 88.45(19) 1_455 .
O10 Cr1 O17 95.41(16) . .
O10 Cr1 O20 179.24(17) . .
O10 Cr1 O22 96.98(16) . .
O10 Cr1 O23 83.46(16) . .
O16 Cr1 O10 84.55(17) . .
O16 Cr1 O17 83.98(16) . .
O16 Cr1 O20 94.95(17) . .
O16 Cr1 O22 178.01(16) . .
O16 Cr1 O23 96.08(16) . .
O17 Cr1 O22 97.12(16) . .
O17 Cr1 O23 178.86(17) . .
O20 Cr1 O17 83.96(16) . .
O20 Cr1 O22 83.53(16) . .
O20 Cr1 O23 97.17(16) . .
O23 Cr1 O22 82.85(16) . .
Cu1 O1W H1WA 109.5 . .
Cu1 O1W H1WB 110.0 . .
H1WA O1W H1WB 103.9 . .
H5WA O5W H5WB 97.5 . .
Mo1 O7 Mo2 120.2(2) . .
Mo1 O8 Cu1 161.7(2) . .
Mo3 O10 H10 113(4) . .
Mo5 O10 Mo3 93.49(14) . .
Mo5 O10 H10 123(4) . .
Cr1 O10 Mo3 102.24(16) . .
Cr1 O10 Mo5 104.22(15) . .
Cr1 O10 H10 117(4) . .
Mo6 O14 Mo1 118.6(2) . .
Mo5 O15 Mo3 118.44(18) . .
Mo2 O16 H16 113(4) . .
Mo3 O16 Mo2 93.43(13) . .
Mo3 O16 H16 122(4) . .
Cr1 O16 Mo2 103.86(17) . .
Cr1 O16 Mo3 102.81(17) . .
Cr1 O16 H16 118(4) . .
Mo1 O17 Mo2 92.42(14) . .
Mo1 O17 H17 114(4) . .
Mo2 O17 H17 123(4) . .
Cr1 O17 Mo1 103.50(16) . .
Cr1 O17 Mo2 102.60(16) . .
Cr1 O17 H17 117(4) . .
Mo4 O18 Mo5 118.19(19) . .
Mo1 O20 H20 123(4) . .
Mo6 O20 Mo1 91.72(14) . .
Mo6 O20 H20 122(4) . .
Cr1 O20 Mo1 103.07(16) . .
Cr1 O20 Mo6 103.31(17) . .
Cr1 O20 H20 110(4) . .
Mo2 O21 Mo3 119.55(19) . .
Mo4 O22 Mo6 100.33(14) . .
Mo4 O22 H22 110(4) . .
Mo6 O22 H22 126(4) . .
Cr1 O22 Mo4 103.99(16) . .
Cr1 O22 Mo6 102.21(16) . .
Cr1 O22 H22 112(4) . .
Mo4 O23 Mo5 91.15(14) . .
Mo4 O23 H23 114(4) . .
Mo5 O23 H23 113(4) . .
Cr1 O23 Mo4 102.65(16) . .
Cr1 O23 Mo5 102.65(15) . .
Cr1 O23 H23 127(4) . .
Mo4 O24 Mo6 115.10(18) . .
C1 N1 Cu1 127.4(4) . 1_455
C2 N1 Cu1 127.0(4) . 1_455
C2 N1 C1 103.9(5) . .
C1 N2 N3 104.7(5) . .
N2 N3 C3 121.7(5) . .
C2 N3 N2 109.3(6) . .
C2 N3 C3 129.0(6) . .
N5 N4 C4 121.5(5) . .
C5 N4 N5 109.9(5) . .
C5 N4 C4 128.5(5) . .
C6 N5 N4 102.7(5) . .
C5 N6 Cu1 126.7(4) . .
C5 N6 C6 103.0(5) . .
C6 N6 Cu1 130.3(4) . .
C7 N7 Cu1 128.2(4) . .
C8 N7 Cu1 127.7(4) . .
C8 N7 C7 103.9(5) . .
C7 N8 N9 103.8(5) . .
N8 N9 C9 121.1(5) . .
C8 N9 N8 110.0(5) . .
C8 N9 C9 128.7(5) . .
C11 N10 Cu1 125.2(4) . 1_655
C12 N10 Cu1 128.8(4) . 1_655
C12 N10 C11 103.8(5) . .
C11 N11 N12 102.7(5) . .
N11 N12 C10 120.5(5) . .
C12 N12 N11 110.2(5) . .
C12 N12 C10 129.2(5) . .
N1 C1 H1 124.1 . .
N2 C1 N1 111.7(6) . .
N2 C1 H1 124.1 . .
N1 C2 H2 124.8 . .
N3 C2 N1 110.3(6) . .
N3 C2 H2 124.8 . .
N3 C3 H3A 108.5 . .
N3 C3 H3B 108.5 . .
N3 C3 C4 115.1(5) . .
H3A C3 H3B 107.5 . .
C4 C3 H3A 108.5 . .
C4 C3 H3B 108.5 . .
N4 C4 C3 111.1(5) . .
N4 C4 H4A 109.4 . .
N4 C4 H4B 109.4 . .
C3 C4 H4A 109.4 . .
C3 C4 H4B 109.4 . .
H4A C4 H4B 108.0 . .
N4 C5 N6 110.1(5) . .
N4 C5 H5 124.9 . .
N6 C5 H5 124.9 . .
N5 C6 N6 114.2(5) . .
N5 C6 H6 122.9 . .
N6 C6 H6 122.9 . .
N7 C7 H7 123.6 . .
N8 C7 N7 112.7(6) . .
N8 C7 H7 123.6 . .
N7 C8 N9 109.6(5) . .
N7 C8 H8 125.2 . .
N9 C8 H8 125.2 . .
N9 C9 H9A 109.4 . .
N9 C9 H9B 109.4 . .
N9 C9 C10 111.3(5) . .
H9A C9 H9B 108.0 . .
C10 C9 H9A 109.4 . .
C10 C9 H9B 109.4 . .
N12 C10 C9 112.2(5) . .
N12 C10 H10A 109.2 . .
N12 C10 H10B 109.2 . .
C9 C10 H10A 109.2 . .
C9 C10 H10B 109.2 . .
H10A C10 H10B 107.9 . .
N10 C11 H11 123.1 . .
N11 C11 N10 113.7(5) . .
N11 C11 H11 123.1 . .
N10 C12 H12 125.2 . .
N12 C12 N10 109.6(6) . .
N12 C12 H12 125.2 . .
H2WA O2W H2WB 104.5 . .
H3WA O3W H3WB 114.2 . .
H4WA O4W H4WB 104.2 . .
H6WA O6W H6WB 86.6 . .
H26A O26 H26B 109.5 . .

loop_
_geom_bond_atom_site_label_1
_geom_bond_atom_site_label_2
_geom_bond_distance
_geom_bond_site_symmetry_2
Mo1 O7 1.913(4) .
Mo1 O8 1.703(4) .
Mo1 O12 1.723(4) .
Mo1 O14 1.935(4) .
Mo1 O17 2.302(4) .
Mo1 O20 2.322(4) .
Mo2 O5 1.691(4) .
Mo2 O7 1.935(4) .
Mo2 O11 1.709(4) .
Mo2 O16 2.296(4) .
Mo2 O17 2.319(4) .
Mo2 O21 1.924(4) .
Mo3 O1 1.689(5) .
Mo3 O6 1.697(4) .
Mo3 O10 2.297(4) .
Mo3 O15 1.972(4) .
Mo3 O16 2.283(4) .
Mo3 O21 1.934(4) .
Mo4 O9 1.691(4) .
Mo4 O18 1.878(4) .
Mo4 O19 1.715(4) .
Mo4 O22 2.253(4) .
Mo4 O23 2.299(4) .
Mo4 O24 2.049(4) .
Mo5 O4 1.697(4) .
Mo5 O10 2.280(4) .
Mo5 O13 1.702(4) .
Mo5 O15 1.907(4) .
Mo5 O18 1.959(4) .
Mo5 O23 2.311(4) .
Mo6 O2 1.696(5) .
Mo6 O3 1.688(5) .
Mo6 O14 1.893(4) .
Mo6 O20 2.265(4) .
Mo6 O22 2.276(4) .
Mo6 O24 2.072(4) .
Cu1 O1W 2.343(4) .
Cu1 O8 2.607(4) .
Cu1 N1 1.994(5) 1_655
Cu1 N6 1.995(5) .
Cu1 N7 2.026(5) .
Cu1 N10 2.006(5) 1_455
Cr1 O10 1.963(4) .
Cr1 O16 1.961(4) .
Cr1 O17 1.974(4) .
Cr1 O20 1.965(4) .
Cr1 O22 1.987(4) .
Cr1 O23 1.977(4) .
O1W H1WA 0.8600 .
O1W H1WB 0.8598 .
O5W H5WA 0.8608 .
O5W H5WB 0.8721 .
O10 H10 0.83(2) .
O16 H16 0.85(2) .
O17 H17 0.837(19) .
O20 H20 0.84(2) .
O22 H22 0.83(2) .
O23 H23 0.828(19) .
N1 C1 1.362(8) .
N1 C2 1.318(7) .
N2 N3 1.344(7) .
N2 C1 1.312(8) .
N3 C2 1.310(7) .
N3 C3 1.451(8) .
N4 N5 1.359(6) .
N4 C4 1.460(7) .
N4 C5 1.317(7) .
N5 C6 1.311(7) .
N6 C5 1.325(7) .
N6 C6 1.352(7) .
N7 C7 1.374(7) .
N7 C8 1.319(7) .
N8 N9 1.357(7) .
N8 C7 1.307(7) .
N9 C8 1.326(7) .
N9 C9 1.457(7) .
N10 C11 1.345(7) .
N10 C12 1.326(7) .
N11 N12 1.363(6) .
N11 C11 1.308(7) .
N12 C10 1.457(7) .
N12 C12 1.306(7) .
C1 H1 0.9300 .
C2 H2 0.9300 .
C3 H3A 0.9700 .
C3 H3B 0.9700 .
C3 C4 1.511(9) .
C4 H4A 0.9700 .
C4 H4B 0.9700 .
C5 H5 0.9300 .
C6 H6 0.9300 .
C7 H7 0.9300 .
C8 H8 0.9300 .
C9 H9A 0.9700 .
C9 H9B 0.9700 .
C9 C10 1.521(8) .
C10 H10A 0.9700 .
C10 H10B 0.9700 .
C11 H11 0.9300 .
C12 H12 0.9300 .
O2W H2WA 0.8507 .
O2W H2WB 0.8477 .
O3W H3WA 0.8498 .
O3W H3WB 0.9837 .
O4W H4WA 0.8527 .
O4W H4WB 0.8489 .
O6W H6WA 0.8946 .
O6W H6WB 0.8791 .
O26 H26A 0.8496 .
O26 H26B 0.8501 .

loop_
_geom_torsion_atom_site_label_1
_geom_torsion_atom_site_label_2
_geom_torsion_atom_site_label_3
_geom_torsion_atom_site_label_4
_geom_torsion
_geom_torsion_site_symmetry_1
Cu1 N1 C1 N2 164.6(5) 1_455
Cu1 N1 C2 N3 -164.0(4) 1_455
Cu1 N6 C5 N4 179.7(4) .
Cu1 N6 C6 N5 -179.3(4) .
Cu1 N7 C7 N8 -176.3(4) .
Cu1 N7 C8 N9 175.6(4) .
Cu1 N10 C11 N11 163.7(4) 1_655
Cu1 N10 C12 N12 -163.2(4) 1_655
O2 Mo6 O14 Mo1 176.8(2) .
O3 Mo6 O14 Mo1 66.5(3) .
O7 Mo1 O8 Cu1 78.3(8) .
O9 Mo4 O18 Mo5 -176.3(2) .
O12 Mo1 O8 Cu1 -26.4(8) .
O14 Mo1 O8 Cu1 -126.9(8) .
O17 Mo1 O8 Cu1 133.7(6) .
O19 Mo4 O18 Mo5 -66.5(2) .
O20 Mo1 O8 Cu1 161.3(8) .
O20 Mo6 O14 Mo1 -20.40(19) .
O22 Mo4 O18 Mo5 91.7(2) .
O22 Mo6 O14 Mo1 -91.6(2) .
O23 Mo4 O18 Mo5 20.79(18) .
O24 Mo4 O18 Mo5 55.2(4) .
O24 Mo6 O14 Mo1 -57.8(4) .
N2 N3 C2 N1 -1.9(8) .
N2 N3 C3 C4 -84.1(8) .
N3 N2 C1 N1 0.2(8) .
N3 C3 C4 N4 56.9(8) .
N4 N5 C6 N6 -0.5(7) .
N5 N4 C4 C3 58.5(7) .
N5 N4 C5 N6 -0.4(7) .
N8 N9 C8 N7 0.9(7) .
N8 N9 C9 C10 67.8(7) .
N9 N8 C7 N7 1.1(7) .
N9 C9 C10 N12 61.2(7) .
N11 N12 C10 C9 -75.6(7) .
N11 N12 C12 N10 0.2(7) .
N12 N11 C11 N10 0.5(7) .
C1 N1 C2 N3 1.9(7) .
C1 N2 N3 C2 1.0(8) .
C1 N2 N3 C3 -179.7(6) .
C2 N1 C1 N2 -1.3(8) .
C2 N3 C3 C4 95.1(8) .
C3 N3 C2 N1 178.9(6) .
C4 N4 N5 C6 -176.5(5) .
C4 N4 C5 N6 176.4(5) .
C5 N4 N5 C6 0.5(6) .
C5 N4 C4 C3 -117.9(7) .
C5 N6 C6 N5 0.3(7) .
C6 N6 C5 N4 0.1(7) .
C7 N7 C8 N9 -0.2(6) .
C7 N8 N9 C8 -1.2(7) .
C7 N8 N9 C9 -176.1(5) .
C8 N7 C7 N8 -0.6(7) .
C8 N9 C9 C10 -106.1(7) .
C9 N9 C8 N7 175.3(5) .
C10 N12 C12 N10 177.5(5) .
C11 N10 C12 N12 0.1(7) .
C11 N11 N12 C10 -177.9(5) .
C11 N11 N12 C12 -0.4(7) .
C12 N10 C11 N11 -0.4(7) .
C12 N12 C10 C9 107.4(7) .
